data_9011388
loop_
_publ_author_name
'Martinetto, P.'
'Anne, M.'
'Dooryhee, E.'
'Walter, P.'
'Tsoucaris, G.'

_publ_section_title
;
 Synthetic hydrocerussite, 2PbCO3*Pb(OH)2 by X-ray powder diffraction
;
_journal_name_full 'Acta Crystallographica, Section C'
_journal_page_first i82
_journal_page_last i84
_journal_paper_doi 10.1107/S0108270102006844
_journal_volume 58
_journal_year 2002
_chemical_compound_source Synthetic
_chemical_formula_sum 'C H O4 Pb1.5'
_chemical_name_mineral Hydrocerussite
_space_group_IT_number 166
_symmetry_space_group_name_Hall '-R 3 2"'
_symmetry_space_group_name_H-M 'R -3 m :H'
_cell_angle_alpha 90
_cell_angle_beta 90
_cell_angle_gamma 120
_cell_length_a 5.2465
_cell_length_b 5.2465
_cell_length_c 23.702
_cell_formula_units_Z 6
_cell_volume 565.008
_database_code_amcsd 0010324
_exptl_crystal_density_diffrn 6.839
_cod_original_sg_symbol_H-M 'R -3 m'
_cod_original_formula_sum 'Pb1.5 C O4 H'
_cod_database_code 9011388

loop_
_space_group_symop_operation_xyz
x,y,z
2/3+x,1/3+y,1/3+z
1/3+x,2/3+y,2/3+z
x,x-y,z
2/3+x,1/3+x-y,1/3+z
1/3+x,2/3+x-y,2/3+z
y,x,-z
2/3+y,1/3+x,1/3-z
1/3+y,2/3+x,2/3-z
-x+y,y,z
2/3-x+y,1/3+y,1/3+z
1/3-x+y,2/3+y,2/3+z
-x,-x+y,-z
2/3-x,1/3-x+y,1/3-z
1/3-x,2/3-x+y,2/3-z
-y,-x,z
2/3-y,1/3-x,1/3+z
1/3-y,2/3-x,2/3+z
x-y,-y,-z
2/3+x-y,1/3-y,1/3-z
1/3+x-y,2/3-y,2/3-z
y,-x+y,-z
2/3+y,1/3-x+y,1/3-z
1/3+y,2/3-x+y,2/3-z
-x+y,-x,z
2/3-x+y,1/3-x,1/3+z
1/3-x+y,2/3-x,2/3+z
-x,-y,-z
2/3-x,1/3-y,1/3-z
1/3-x,2/3-y,2/3-z
-y,x-y,z
2/3-y,1/3+x-y,1/3+z
1/3-y,2/3+x-y,2/3+z
x-y,x,-z
2/3+x-y,1/3+x,1/3-z
1/3+x-y,2/3+x,2/3-z

loop_
_atom_site_label
_atom_site_fract_x
_atom_site_fract_y
_atom_site_fract_z
_atom_site_occupancy
_atom_site_U_iso_or_equiv
Pb1 0.00000 0.00000 0.21510 1.00000 0.01720
Pb2 0.91580 -0.91580 0.00160 0.16667 0.02150
C 0.00000 0.00000 0.43040 1.00000 0.02800
O1 0.85680 -0.85680 0.43180 1.00000 0.02800
O-H2 -0.29300 0.29300 0.02000 0.33333 0.01000

loop_
_cod_related_entry_id
_cod_related_entry_database
_cod_related_entry_code
1 AMCSD 0010324
